data_7130368
loop_
_publ_author_name
'Hidalgo, Nereida'
'de la Cruz-Martinez, Felipe'
'Mart\'in, M. Trinidad'
'Nicasio, M. Carmen'
'Campos, Jes\'us'

_publ_section_title
;
 A highly constrained cis-dihydride platinum complex trapped by
 cooperative gold/platinum dihydrogen activation
;
_journal_name_full 'Chemical Communications'
_journal_paper_doi 10.1039/D2CC03089F
_journal_year 2022
_chemical_formula_sum 'C136.5 H172 Au F6 N O4 P3 Pt S2'
_chemical_formula_weight 2553.83
_space_group_crystal_system monoclinic
_space_group_IT_number 14
_space_group_name_Hall '-P 2yn'
_space_group_name_H-M_alt 'P 1 21/n 1'
_atom_sites_solution_hydrogens geom
_audit_creation_method SHELXL-2014/7
_audit_update_record
;
2022-07-14 deposited with the CCDC.	2022-07-19 downloaded from the CCDC.
;
_cell_angle_alpha 90
_cell_angle_beta 102.909(2)
_cell_angle_gamma 90
_cell_formula_units_Z 4
_cell_length_a 13.9936(7)
_cell_length_b 44.882(2)
_cell_length_c 21.8761(12)
_cell_measurement_reflns_used 9542
_cell_measurement_temperature 193(2)
_cell_measurement_theta_max 25.04
_cell_measurement_theta_min 2.27
_cell_volume 13392.3(12)
_computing_cell_refinement 'Bruker APEX3'
_computing_data_collection 'Bruker APEX3'
_computing_data_reduction 'Bruker APEX3'
_computing_structure_refinement 'SHELXL-2014/7 (Sheldrick, 2014)'
_computing_structure_solution 'SHELXT 2014/5 (Sheldrick, 2014)'
_diffrn_ambient_temperature 193(2)
_diffrn_measured_fraction_theta_full 0.999
_diffrn_measured_fraction_theta_max 0.999
_diffrn_measurement_device_type 'Bruker D8Quest'
_diffrn_measurement_method '\f and \w scans'
_diffrn_radiation_type MoK\a
_diffrn_radiation_wavelength 0.71073
_diffrn_reflns_av_R_equivalents 0.0467
_diffrn_reflns_av_unetI/netI 0.0319
_diffrn_reflns_Laue_measured_fraction_full 0.999
_diffrn_reflns_Laue_measured_fraction_max 0.999
_diffrn_reflns_limit_h_max 15
_diffrn_reflns_limit_h_min -16
_diffrn_reflns_limit_k_max 53
_diffrn_reflns_limit_k_min -53
_diffrn_reflns_limit_l_max 26
_diffrn_reflns_limit_l_min -26
_diffrn_reflns_number 141684
_diffrn_reflns_point_group_measured_fraction_full 0.999
_diffrn_reflns_point_group_measured_fraction_max 0.999
_diffrn_reflns_theta_full 25.242
_diffrn_reflns_theta_max 25.250
_diffrn_reflns_theta_min 1.824
_diffrn_source 'IuS 3.0 Microfocus Source'
_exptl_absorpt_coefficient_mu 2.262
_exptl_absorpt_correction_T_max 0.4912
_exptl_absorpt_correction_T_min 0.3591
_exptl_absorpt_correction_type multi-scan
_exptl_absorpt_process_details ' Apex3 v2016.9-0 (Bruker, 2016)'
_exptl_crystal_colour yellow
_exptl_crystal_density_diffrn 1.267
_exptl_crystal_description needle
_exptl_crystal_F_000 5272
_exptl_crystal_size_max 0.17
_exptl_crystal_size_mid 0.05
_exptl_crystal_size_min 0.05
_platon_squeeze_details
;
The unit cell contains 22 toluene molecules which have
been treated as a diffuse contribution to the overall scattering
without specific atom positions by SQUEEZE/PLATON. These
molecules are found in a volume of 4802 A3 in two voids
per unit cell. This information has been included in the
moiety and sum forumla'
;
_refine_diff_density_max 4.046
_refine_diff_density_min -2.935
_refine_diff_density_rms 0.239
_refine_ls_extinction_coef 0.0105(4)
_refine_ls_extinction_expression Fc^*^=kFc[1+0.001xFc^2^\l^3^/sin(2\q)]^-1/4^
_refine_ls_extinction_method 'SHELXL-2014/7 (Sheldrick 2014'
_refine_ls_goodness_of_fit_ref 1.558
_refine_ls_hydrogen_treatment constr
_refine_ls_matrix_type full
_refine_ls_number_parameters 1064
_refine_ls_number_reflns 24233
_refine_ls_number_restraints 134
_refine_ls_restrained_S_all 1.564
_refine_ls_R_factor_all 0.1024
_refine_ls_R_factor_gt 0.0967
_refine_ls_shift/su_max 0.003
_refine_ls_shift/su_mean 0.000
_refine_ls_structure_factor_coef Fsqd
_refine_ls_weighting_details 'w=1/[\s^2^(Fo^2^)+(0.1334P)^2^+37.0010P] where P=(Fo^2^+2Fc^2^)/3'
_refine_ls_weighting_scheme calc
_refine_ls_wR_factor_gt 0.2911
_refine_ls_wR_factor_ref 0.2950
_reflns_Friedel_coverage 0.000
_reflns_number_gt 21686
_reflns_number_total 24233
_reflns_threshold_expression 'I > 2\s(I)'
_cod_data_source_file d2cc03089f2.cif
_cod_data_source_block jcm12121a_v2_sq
_cod_original_cell_volume 13392.2(12)
_cod_original_sg_symbol_H-M 'P 21/n'
_cod_original_formula_sum 'C136.50 H172 Au F6 N O4 P3 Pt S2'
_cod_database_code 7130368
_shelx_shelxl_version_number 2014/7
_shelx_space_group_comment
;
The symmetry employed for this shelxl refinement is uniquely defined
by the following loop, which should always be used as a source of
symmetry information in preference to the above space-group names.
They are only intended as comments.
;
_platon_squeeze_void_probe_radius 1.20

loop_
_space_group_symop_operation_xyz
'x, y, z'
'-x+1/2, y+1/2, -z+1/2'
'-x, -y, -z'
'x-1/2, -y-1/2, z-1/2'

loop_
_atom_site_label
_atom_site_type_symbol
_atom_site_fract_x
_atom_site_fract_y
_atom_site_fract_z
_atom_site_U_iso_or_equiv
_atom_site_adp_type
_atom_site_occupancy
_atom_site_site_symmetry_order
_atom_site_calc_flag
_atom_site_refinement_flags_posn
_atom_site_refinement_flags_adp
_atom_site_refinement_flags_occupancy
_atom_site_disorder_assembly
_atom_site_disorder_group
Au1 Au 0.20617(3) 0.61690(2) 0.37978(2) 0.05338(19) Uani 1 1 d . . . . .
Pt1 Pt 0.24273(3) 0.67292(2) 0.33783(2) 0.03996(18) Uani 1 1 d . . . . .
P1 P 0.1754(3) 0.58463(7) 0.45343(16) 0.0624(8) Uani 1 1 d . . . . .
P2 P 0.40731(18) 0.66744(6) 0.38038(12) 0.0435(6) Uani 1 1 d . . . . .
P3 P 0.07907(17) 0.68175(6) 0.29894(11) 0.0395(5) Uani 1 1 d . . . . .
C1 C 0.1734(12) 0.5456(3) 0.4312(7) 0.074(4) Uani 1 1 d . . . . .
C2 C 0.2546(13) 0.5266(4) 0.4464(9) 0.091(5) Uani 1 1 d . . . . .
C3 C 0.245(2) 0.4960(4) 0.4294(9) 0.107(7) Uani 1 1 d . . . . .
H3 H 0.2999 0.4832 0.4415 0.129 Uiso 1 1 calc R U . . .
C4 C 0.162(3) 0.4849(4) 0.3977(13) 0.139(10) Uani 1 1 d . . . . .
H4 H 0.1597 0.4645 0.3864 0.167 Uiso 1 1 calc R U . . .
C5 C 0.0774(17) 0.5023(4) 0.3799(9) 0.099(5) Uani 1 1 d . . . . .
H5 H 0.0177 0.4938 0.3575 0.119 Uiso 1 1 calc R U . . .
C6 C 0.0827(11) 0.5327(3) 0.3959(7) 0.068(3) Uani 1 1 d . . . . .
C7 C 0.3572(8) 0.5365(3) 0.4764(7) 0.104(5) Uani 1 1 d G U . . .
C8 C 0.3939(10) 0.5304(3) 0.5395(7) 0.116(5) Uani 1 1 d G U . . .
C9 C 0.4873(12) 0.5400(4) 0.5690(6) 0.146(7) Uani 1 1 d G U . . .
H9 H 0.5123 0.5358 0.6122 0.175 Uiso 1 1 calc R U . . .
C10 C 0.5440(8) 0.5557(3) 0.5353(8) 0.133(6) Uani 1 1 d G U . . .
H10 H 0.6078 0.5623 0.5554 0.160 Uiso 1 1 calc R U . . .
C11 C 0.5073(10) 0.5618(3) 0.4721(8) 0.121(6) Uani 1 1 d G U . . .
H11 H 0.5460 0.5725 0.4491 0.145 Uiso 1 1 calc R U . . .
C12 C 0.4139(11) 0.5522(3) 0.4426(6) 0.121(5) Uani 1 1 d G U . . .
C13 C 0.337(2) 0.5128(5) 0.5810(9) 0.133(9) Uani 1 1 d . . . . .
H13A H 0.3314 0.4919 0.5675 0.200 Uiso 1 1 calc R U . . .
H13B H 0.2720 0.5214 0.5769 0.200 Uiso 1 1 calc R U . . .
H13C H 0.3733 0.5138 0.6249 0.200 Uiso 1 1 calc R U . . .
C14 C 0.3683(18) 0.5557(5) 0.3694(12) 0.127(8) Uani 1 1 d . . . . .
H14A H 0.4102 0.5688 0.3508 0.190 Uiso 1 1 calc R U . . .
H14B H 0.3025 0.5643 0.3630 0.190 Uiso 1 1 calc R U . . .
H14C H 0.3642 0.5361 0.3492 0.190 Uiso 1 1 calc R U . . .
C15 C -0.0119(14) 0.5499(3) 0.3705(8) 0.085(5) Uani 1 1 d . . . . .
C16 C -0.0908(14) 0.5483(3) 0.3991(8) 0.086(5) Uani 1 1 d . . . . .
C17 C -0.1787(13) 0.5646(4) 0.3725(11) 0.102(6) Uani 1 1 d . . . . .
H17 H -0.2339 0.5633 0.3910 0.122 Uiso 1 1 calc R U . . .
C18 C -0.1830(15) 0.5827(5) 0.3188(11) 0.103(6) Uani 1 1 d . . . . .
H18 H -0.2380 0.5951 0.3032 0.123 Uiso 1 1 calc R U . . .
C19 C -0.1091(17) 0.5817(4) 0.2917(9) 0.102(7) Uani 1 1 d . . . . .
H19 H -0.1156 0.5932 0.2544 0.122 Uiso 1 1 calc R U . . .
C20 C -0.0174(13) 0.5652(3) 0.3117(6) 0.079(4) Uani 1 1 d . . . . .
C21 C -0.0831(18) 0.5311(5) 0.4592(12) 0.125(7) Uani 1 1 d . . . . .
H21A H -0.1002 0.5442 0.4910 0.187 Uiso 1 1 calc R U . . .
H21B H -0.0158 0.5239 0.4740 0.187 Uiso 1 1 calc R U . . .
H21C H -0.1282 0.5141 0.4517 0.187 Uiso 1 1 calc R U . . .
C22 C 0.0688(17) 0.5653(4) 0.2780(8) 0.105(6) Uani 1 1 d . . . . .
H22A H 0.0504 0.5768 0.2391 0.157 Uiso 1 1 calc R U . . .
H22B H 0.1265 0.5744 0.3054 0.157 Uiso 1 1 calc R U . . .
H22C H 0.0841 0.5448 0.2682 0.157 Uiso 1 1 calc R U . . .
C23 C 0.4792(7) 0.7015(3) 0.4076(5) 0.048(2) Uani 1 1 d . . . . .
C24 C 0.4956(8) 0.7104(3) 0.4700(5) 0.049(2) Uani 1 1 d . . . . .
C26 C 0.6017(9) 0.7504(3) 0.4500(7) 0.070(3) Uani 1 1 d . . . . .
H26 H 0.6422 0.7671 0.4638 0.084 Uiso 1 1 calc R U . . .
C27 C 0.5838(9) 0.7416(3) 0.3882(5) 0.062(3) Uani 1 1 d . . . . .
H27 H 0.6149 0.7519 0.3601 0.074 Uiso 1 1 calc R U . . .
C29 C 0.4542(7) 0.6969(3) 0.5190(5) 0.048(2) Uani 1 1 d . . . . .
C30 C 0.5136(9) 0.6824(3) 0.5703(4) 0.054(3) Uani 1 1 d . . . . .
H30 H 0.5819 0.6804 0.5726 0.065 Uiso 1 1 calc R U . . .
C31 C 0.4732(11) 0.6709(3) 0.6179(6) 0.060(3) Uani 1 1 d . . . . .
C32 C 0.3702(11) 0.6749(3) 0.6137(6) 0.065(3) Uani 1 1 d . . . . .
H32 H 0.3418 0.6666 0.6453 0.078 Uiso 1 1 calc R U . . .
C33 C 0.3120(8) 0.6902(3) 0.5663(5) 0.054(3) Uani 1 1 d . . . . .
C34 C 0.3525(7) 0.7007(3) 0.5170(4) 0.046(2) Uani 1 1 d . . . . .
H34 H 0.3116 0.7103 0.4822 0.056 Uiso 1 1 calc R U . . .
C35 C 0.5368(11) 0.6522(3) 0.6722(5) 0.067(3) Uani 1 1 d . . . . .
C36 C 0.6454(15) 0.6637(5) 0.6839(9) 0.113(7) Uani 1 1 d . . . . .
H36A H 0.6823 0.6565 0.7246 0.170 Uiso 1 1 calc R U . . .
H36B H 0.6457 0.6856 0.6837 0.170 Uiso 1 1 calc R U . . .
H36C H 0.6758 0.6563 0.6506 0.170 Uiso 1 1 calc R U . . .
C37 C 0.4996(15) 0.6548(5) 0.7315(6) 0.103(7) Uani 1 1 d . . . . .
H37A H 0.5312 0.6718 0.7562 0.155 Uiso 1 1 calc R U . . .
H37B H 0.5151 0.6365 0.7562 0.155 Uiso 1 1 calc R U . . .
H37C H 0.4285 0.6578 0.7209 0.155 Uiso 1 1 calc R U . . .
C38 C 0.5356(18) 0.6200(4) 0.6494(9) 0.116(7) Uani 1 1 d . . . . .
H38A H 0.5959 0.6099 0.6709 0.174 Uiso 1 1 calc R U . . .
H38B H 0.5311 0.6198 0.6041 0.174 Uiso 1 1 calc R U . . .
H38C H 0.4788 0.6096 0.6587 0.174 Uiso 1 1 calc R U . . .
C39 C 0.2042(9) 0.6949(3) 0.5679(6) 0.059(3) Uani 1 1 d . . . . .
C40 C 0.1637(15) 0.7257(5) 0.5288(12) 0.120(7) Uani 1 1 d . . . . .
H40A H 0.0947 0.7288 0.5297 0.180 Uiso 1 1 calc R U . . .
H40B H 0.1699 0.7238 0.4853 0.180 Uiso 1 1 calc R U . . .
H40C H 0.2025 0.7428 0.5484 0.180 Uiso 1 1 calc R U . . .
C41 C 0.1421(17) 0.6722(6) 0.523(2) 0.182(16) Uani 1 1 d . . . . .
H41A H 0.1623 0.6722 0.4832 0.272 Uiso 1 1 calc R U . . .
H41B H 0.0727 0.6777 0.5163 0.272 Uiso 1 1 calc R U . . .
H41C H 0.1518 0.6523 0.5421 0.272 Uiso 1 1 calc R U . . .
C42 C 0.1834(19) 0.6986(9) 0.6295(13) 0.175(14) Uani 1 1 d . . . . .
H42A H 0.1284 0.7124 0.6268 0.262 Uiso 1 1 calc R U . . .
H42B H 0.2414 0.7066 0.6585 0.262 Uiso 1 1 calc R U . . .
H42C H 0.1663 0.6792 0.6448 0.262 Uiso 1 1 calc R U . . .
C43 C 0.5092(7) 0.7125(3) 0.2965(4) 0.047(2) Uani 1 1 d . . . . .
C44 C 0.5882(7) 0.7019(2) 0.2738(4) 0.042(2) Uani 1 1 d . . . . .
H44 H 0.6473 0.6966 0.3024 0.051 Uiso 1 1 calc R U . . .
C45 C 0.5809(7) 0.6990(3) 0.2082(4) 0.045(2) Uani 1 1 d . . . . .
C46 C 0.4957(7) 0.7088(3) 0.1684(5) 0.049(2) Uani 1 1 d . . . . .
H46 H 0.4899 0.7071 0.1244 0.059 Uiso 1 1 calc R U . . .
C47 C 0.4180(8) 0.7211(3) 0.1902(5) 0.059(3) Uani 1 1 d . . . . .
C48 C 0.4241(7) 0.7222(3) 0.2545(5) 0.050(2) Uani 1 1 d . . . . .
H48 H 0.3704 0.7296 0.2700 0.059 Uiso 1 1 calc R U . . .
C49 C 0.6679(9) 0.6865(3) 0.1857(5) 0.063(3) Uani 1 1 d . . . . .
C50 C 0.6825(12) 0.6539(4) 0.2108(8) 0.086(4) Uani 1 1 d . . . . .
H50A H 0.6651 0.6527 0.2517 0.130 Uiso 1 1 calc R U . . .
H50B H 0.7512 0.6481 0.2152 0.130 Uiso 1 1 calc R U . . .
H50C H 0.6404 0.6404 0.1812 0.130 Uiso 1 1 calc R U . . .
C51 C 0.7597(9) 0.7063(4) 0.2106(7) 0.077(4) Uani 1 1 d . . . . .
H51A H 0.7403 0.7273 0.2081 0.115 Uiso 1 1 calc R U . . .
H51B H 0.8081 0.7030 0.1851 0.115 Uiso 1 1 calc R U . . .
H51C H 0.7886 0.7011 0.2544 0.115 Uiso 1 1 calc R U . . .
C52 C 0.6475(11) 0.6862(5) 0.1132(6) 0.096(6) Uani 1 1 d . . . . .
H52A H 0.5891 0.6742 0.0966 0.144 Uiso 1 1 calc R U . . .
H52B H 0.7040 0.6777 0.0998 0.144 Uiso 1 1 calc R U . . .
H52C H 0.6365 0.7067 0.0974 0.144 Uiso 1 1 calc R U . . .
C53 C 0.3271(8) 0.7343(4) 0.1443(5) 0.063(3) Uani 1 1 d . . . . .
C54 C 0.2460(9) 0.7439(5) 0.1757(7) 0.095(6) Uani 1 1 d . . . . .
H54A H 0.2659 0.7621 0.2001 0.142 Uiso 1 1 calc R U . . .
H54B H 0.2334 0.7280 0.2037 0.142 Uiso 1 1 calc R U . . .
H54C H 0.1862 0.7478 0.1436 0.142 Uiso 1 1 calc R U . . .
C55 C 0.2791(11) 0.7085(4) 0.0944(9) 0.092(5) Uani 1 1 d . . . . .
H55A H 0.2312 0.7175 0.0598 0.137 Uiso 1 1 calc R U . . .
H55B H 0.2463 0.6937 0.1155 0.137 Uiso 1 1 calc R U . . .
H55C H 0.3309 0.6988 0.0780 0.137 Uiso 1 1 calc R U . . .
C56 C 0.3627(12) 0.7588(5) 0.1069(8) 0.101(6) Uani 1 1 d . . . . .
H56A H 0.3064 0.7701 0.0835 0.151 Uiso 1 1 calc R U . . .
H56B H 0.3980 0.7498 0.0774 0.151 Uiso 1 1 calc R U . . .
H56C H 0.4067 0.7721 0.1355 0.151 Uiso 1 1 calc R U . . .
C57 C 0.4359(10) 0.6410(3) 0.4461(5) 0.062(3) Uani 1 1 d . . . . .
H57A H 0.5072 0.6388 0.4600 0.094 Uiso 1 1 calc R U . . .
H57B H 0.4068 0.6215 0.4325 0.094 Uiso 1 1 calc R U . . .
H57C H 0.4090 0.6484 0.4809 0.094 Uiso 1 1 calc R U . . .
C58 C 0.4726(9) 0.6487(3) 0.3262(6) 0.063(3) Uani 1 1 d . . . . .
H58A H 0.4624 0.6599 0.2868 0.095 Uiso 1 1 calc R U . . .
H58B H 0.4471 0.6284 0.3177 0.095 Uiso 1 1 calc R U . . .
H58C H 0.5429 0.6478 0.3455 0.095 Uiso 1 1 calc R U . . .
C59 C 0.0402(6) 0.7039(2) 0.2258(4) 0.039(2) Uani 1 1 d . . . . .
C60 C 0.0205(7) 0.7338(2) 0.2281(5) 0.044(2) Uani 1 1 d . . . . .
C61 C -0.0268(7) 0.7481(3) 0.1712(5) 0.050(2) Uani 1 1 d . . . . .
H61 H -0.0451 0.7684 0.1731 0.060 Uiso 1 1 calc R U . . .
C62 C -0.0471(9) 0.7346(3) 0.1149(5) 0.059(3) Uani 1 1 d . . . . .
H62 H -0.0791 0.7448 0.0779 0.071 Uiso 1 1 calc R U . . .
C63 C -0.0190(7) 0.7050(3) 0.1135(5) 0.051(2) Uani 1 1 d . . . . .
H63 H -0.0297 0.6950 0.0743 0.061 Uiso 1 1 calc R U . . .
C64 C 0.0247(7) 0.6893(2) 0.1682(5) 0.045(2) Uani 1 1 d . . . . .
C65 C 0.0385(8) 0.7540(3) 0.2844(5) 0.050(2) Uani 1 1 d . . . . .
C66 C 0.1325(7) 0.7628(2) 0.3141(5) 0.045(2) Uani 1 1 d . . . . .
H66 H 0.1869 0.7548 0.3002 0.054 Uiso 1 1 calc R U . . .
C67 C 0.1489(9) 0.7831(2) 0.3638(5) 0.055(3) Uani 1 1 d . . . . .
C68 C 0.0695(8) 0.7935(3) 0.3825(5) 0.053(3) Uani 1 1 d . . . . .
H68 H 0.0795 0.8071 0.4167 0.064 Uiso 1 1 calc R U . . .
C69 C -0.0312(9) 0.7850(3) 0.3529(6) 0.056(3) Uani 1 1 d . . . . .
C70 C -0.0425(8) 0.7657(2) 0.3048(5) 0.048(2) Uani 1 1 d . . . . .
H70 H -0.1067 0.7598 0.2839 0.058 Uiso 1 1 calc R U . . .
C71 C 0.2529(8) 0.7946(3) 0.3937(6) 0.062(3) Uani 1 1 d . U . . .
C72 C 0.2617(13) 0.8245(4) 0.3661(12) 0.111(6) Uani 1 1 d . U . . .
H72A H 0.3150 0.8356 0.3933 0.166 Uiso 1 1 calc R U . . .
H72B H 0.2000 0.8354 0.3623 0.166 Uiso 1 1 calc R U . . .
H72C H 0.2760 0.8221 0.3245 0.166 Uiso 1 1 calc R U . . .
C73 C 0.3320(11) 0.7718(5) 0.3893(13) 0.120(6) Uani 1 1 d . U . . .
H73A H 0.3252 0.7658 0.3454 0.181 Uiso 1 1 calc R U . . .
H73B H 0.3968 0.7807 0.4049 0.181 Uiso 1 1 calc R U . . .
H73C H 0.3248 0.7543 0.4147 0.181 Uiso 1 1 calc R U . . .
C74 C 0.2687(18) 0.8024(7) 0.4609(10) 0.135(7) Uani 1 1 d . U . . .
H74A H 0.2647 0.7843 0.4854 0.203 Uiso 1 1 calc R U . . .
H74B H 0.3335 0.8115 0.4751 0.203 Uiso 1 1 calc R U . . .
H74C H 0.2182 0.8166 0.4669 0.203 Uiso 1 1 calc R U . . .
C75 C -0.1159(11) 0.7981(4) 0.3767(10) 0.098(5) Uani 1 1 d . U . . .
C76 C -0.1150(19) 0.7858(8) 0.4380(14) 0.163(8) Uani 1 1 d . U . . .
H76A H -0.1695 0.7942 0.4538 0.244 Uiso 1 1 calc R U . . .
H76B H -0.1221 0.7641 0.4347 0.244 Uiso 1 1 calc R U . . .
H76C H -0.0529 0.7907 0.4669 0.244 Uiso 1 1 calc R U . . .
C77 C -0.113(2) 0.8333(6) 0.3711(14) 0.141(7) Uani 1 1 d . U . . .
H77A H -0.0473 0.8396 0.3684 0.211 Uiso 1 1 calc R U . . .
H77B H -0.1300 0.8423 0.4082 0.211 Uiso 1 1 calc R U . . .
H77C H -0.1607 0.8397 0.3334 0.211 Uiso 1 1 calc R U . . .
C78 C -0.2213(13) 0.7889(6) 0.3294(12) 0.126(6) Uani 1 1 d . U . . .
H78A H -0.2203 0.7947 0.2864 0.189 Uiso 1 1 calc R U . . .
H78B H -0.2750 0.7994 0.3425 0.189 Uiso 1 1 calc R U . . .
H78C H -0.2312 0.7674 0.3314 0.189 Uiso 1 1 calc R U . . .
C79 C 0.0457(8) 0.6565(3) 0.1548(5) 0.050(2) Uani 1 1 d . . . . .
C80 C 0.1414(9) 0.6459(3) 0.1681(5) 0.058(3) Uani 1 1 d . . . . .
H80 H 0.1941 0.6578 0.1901 0.070 Uiso 1 1 calc R U . . .
C81 C 0.1576(8) 0.6169(3) 0.1477(5) 0.057(3) Uani 1 1 d . . . . .
C82 C 0.0782(11) 0.6000(3) 0.1171(7) 0.072(4) Uani 1 1 d . . . . .
H82 H 0.0902 0.5806 0.1033 0.087 Uiso 1 1 calc R U . . .
C83 C -0.0166(9) 0.6099(3) 0.1056(6) 0.060(3) Uani 1 1 d . . . . .
C84 C -0.0344(11) 0.6386(3) 0.1266(5) 0.066(3) Uani 1 1 d . . . . .
H84 H -0.0996 0.6458 0.1217 0.079 Uiso 1 1 calc R U . . .
C85 C 0.2632(13) 0.6033(4) 0.1561(7) 0.086(5) Uani 1 1 d . . . . .
C86 C 0.3339(16) 0.6274(7) 0.1700(14) 0.149(11) Uani 1 1 d . . . . .
H86A H 0.3951 0.6200 0.1966 0.224 Uiso 1 1 calc R U . . .
H86B H 0.3075 0.6434 0.1921 0.224 Uiso 1 1 calc R U . . .
H86C H 0.3468 0.6352 0.1308 0.224 Uiso 1 1 calc R U . . .
C87 C 0.2898(17) 0.5853(6) 0.2139(12) 0.143(11) Uani 1 1 d . . . . .
H87A H 0.3532 0.5756 0.2159 0.214 Uiso 1 1 calc R U . . .
H87B H 0.2395 0.5700 0.2136 0.214 Uiso 1 1 calc R U . . .
H87C H 0.2943 0.5982 0.2505 0.214 Uiso 1 1 calc R U . . .
C88 C 0.2789(14) 0.5898(7) 0.0977(11) 0.140(10) Uani 1 1 d . . . . .
H88A H 0.2761 0.6053 0.0659 0.209 Uiso 1 1 calc R U . . .
H88B H 0.2278 0.5750 0.0825 0.209 Uiso 1 1 calc R U . . .
H88C H 0.3433 0.5801 0.1058 0.209 Uiso 1 1 calc R U . . .
C89 C -0.1004(12) 0.5896(4) 0.0749(9) 0.094(5) Uani 1 1 d . U . . .
C90 C -0.1953(14) 0.5993(5) 0.0805(12) 0.131(8) Uani 1 1 d . U . . .
H90A H -0.2452 0.5910 0.0461 0.197 Uiso 1 1 calc R U . . .
H90B H -0.1982 0.6212 0.0785 0.197 Uiso 1 1 calc R U . . .
H90C H -0.2076 0.5926 0.1207 0.197 Uiso 1 1 calc R U . . .
C91 C -0.1022(15) 0.5897(8) 0.0041(10) 0.157(10) Uani 1 1 d . U . . .
H91A H -0.0384 0.5831 -0.0024 0.235 Uiso 1 1 calc R U . . .
H91B H -0.1534 0.5761 -0.0177 0.235 Uiso 1 1 calc R U . . .
H91C H -0.1158 0.6099 -0.0125 0.235 Uiso 1 1 calc R U . . .
C92 C 0.0257(8) 0.6987(3) 0.3586(5) 0.055(3) Uani 1 1 d . . . . .
H92A H -0.0388 0.7069 0.3392 0.082 Uiso 1 1 calc R U . . .
H92B H 0.0686 0.7147 0.3793 0.082 Uiso 1 1 calc R U . . .
H92C H 0.0185 0.6836 0.3897 0.082 Uiso 1 1 calc R U . . .
C93 C -0.095(2) 0.5592(6) 0.0982(12) 0.169(13) Uani 1 1 d . . . . .
H93A H -0.0319 0.5561 0.1278 0.253 Uiso 1 1 calc R U . . .
H93B H -0.1008 0.5453 0.0630 0.253 Uiso 1 1 calc R U . . .
H93C H -0.1484 0.5557 0.1196 0.253 Uiso 1 1 calc R U . . .
C94 C 0.0031(7) 0.6480(2) 0.2828(5) 0.046(2) Uani 1 1 d . . . . .
H94A H -0.0002 0.6384 0.3225 0.070 Uiso 1 1 calc R U . . .
H94B H 0.0322 0.6342 0.2573 0.070 Uiso 1 1 calc R U . . .
H94C H -0.0631 0.6534 0.2600 0.070 Uiso 1 1 calc R U . . .
C95 C 0.5608(7) 0.7347(3) 0.4916(5) 0.054(3) Uani 1 1 d . . . . .
H95 H 0.5757 0.7400 0.5347 0.065 Uiso 1 1 calc R U . . .
C96 C 0.2544(12) 0.5907(3) 0.5234(6) 0.073(4) Uani 1 1 d . . . . .
H96A H 0.2905 0.5745 0.5454 0.088 Uiso 1 1 calc R U . . .
H96B H 0.2626 0.6102 0.5406 0.088 Uiso 1 1 calc R U . . .
C97 C 0.0584(13) 0.5928(3) 0.4757(9) 0.087(5) Uani 1 1 d . . . . .
H97A H 0.0412 0.5761 0.5002 0.130 Uiso 1 1 calc R U . . .
H97B H 0.0066 0.5955 0.4378 0.130 Uiso 1 1 calc R U . . .
H97C H 0.0653 0.6110 0.5011 0.130 Uiso 1 1 calc R U . . .
C98 C 0.5222(7) 0.7184(3) 0.3661(5) 0.050(2) Uani 1 1 d . . . . .
C100 C 0.8052(15) 0.6833(5) 0.4601(10) 0.105(6) Uani 1 1 d D . . . .
S1 S 0.8086(3) 0.64573(10) 0.42953(19) 0.0814(10) Uani 1 1 d D . . . .
F1 F 0.7398(9) 0.6875(3) 0.4901(7) 0.130(5) Uani 1 1 d . . . . .
F2 F 0.8907(9) 0.6910(3) 0.4936(6) 0.127(4) Uani 1 1 d . . . . .
F3 F 0.7839(12) 0.7026(3) 0.4086(7) 0.139(5) Uani 1 1 d . . . . .
N1 N 0.8455(11) 0.6265(4) 0.4897(7) 0.096(4) Uani 1 1 d . . . . .
O1 O 0.7063(8) 0.6404(4) 0.3970(7) 0.118(5) Uani 1 1 d . . . . .
O2 O 0.8809(13) 0.6475(3) 0.3950(7) 0.124(5) Uani 1 1 d . . . . .
S2 S 0.7796(6) 0.61317(17) 0.5298(4) 0.154(3) Uani 1 1 d D U . . .
O3 O 0.6918(13) 0.6282(4) 0.5299(8) 0.143(5) Uani 1 1 d . U . . .
O4 O 0.7672(18) 0.5808(4) 0.5213(14) 0.216(8) Uani 1 1 d D U . . .
C101 C 0.8587(18) 0.6262(5) 0.6035(13) 0.228(8) Uani 1 1 d D U . . .
F4 F 0.859(2) 0.6571(6) 0.6105(10) 0.247(8) Uani 1 1 d D U . . .
F5 F 0.824(2) 0.6143(6) 0.6527(12) 0.270(9) Uani 1 1 d D U . . .
F6 F 0.9550(18) 0.6172(6) 0.6095(10) 0.264(9) Uani 1 1 d D U . . .

loop_
_atom_site_aniso_label
_atom_site_aniso_U_11
_atom_site_aniso_U_22
_atom_site_aniso_U_33
_atom_site_aniso_U_23
_atom_site_aniso_U_13
_atom_site_aniso_U_12
Au1 0.0484(3) 0.0492(3) 0.0600(3) 0.00615(18) 0.0066(2) 0.00387(17)
Pt1 0.0310(2) 0.0504(3) 0.0372(2) 0.00236(14) 0.00470(15) 0.00155(14)
P1 0.076(2) 0.0490(16) 0.0645(18) 0.0058(13) 0.0196(16) 0.0071(14)
P2 0.0307(12) 0.0585(15) 0.0406(13) -0.0044(11) 0.0068(10) 0.0048(10)
P3 0.0299(11) 0.0503(13) 0.0373(12) 0.0026(10) 0.0055(9) 0.0010(10)
C1 0.089(10) 0.066(8) 0.071(8) 0.012(6) 0.028(8) 0.007(7)
C2 0.094(11) 0.069(9) 0.117(13) 0.036(9) 0.039(10) 0.027(8)
C3 0.18(2) 0.070(11) 0.081(11) 0.016(9) 0.049(13) 0.036(13)
C4 0.23(3) 0.033(8) 0.16(2) -0.008(10) 0.06(2) 0.013(13)
C5 0.136(16) 0.061(9) 0.109(13) -0.004(8) 0.045(12) 0.001(10)
C6 0.079(9) 0.044(6) 0.077(8) 0.004(6) 0.006(7) 0.001(6)
C7 0.100(9) 0.076(9) 0.142(11) 0.020(7) 0.042(8) 0.047(7)
C8 0.113(10) 0.092(10) 0.144(11) 0.023(8) 0.031(8) 0.049(8)
C9 0.121(11) 0.147(16) 0.164(13) 0.031(11) 0.022(9) 0.033(10)
C10 0.123(11) 0.105(12) 0.177(13) 0.015(9) 0.045(9) 0.054(8)
C11 0.098(9) 0.100(11) 0.172(13) 0.017(9) 0.046(8) 0.043(8)
C12 0.107(9) 0.102(11) 0.162(12) 0.019(9) 0.051(9) 0.043(8)
C13 0.21(3) 0.111(15) 0.079(12) 0.035(11) 0.024(14) 0.033(16)
C14 0.141(19) 0.093(13) 0.18(2) 0.019(14) 0.103(18) 0.026(13)
C15 0.118(13) 0.052(7) 0.078(9) -0.003(6) 0.006(9) -0.024(8)
C16 0.101(12) 0.059(8) 0.099(11) 0.001(8) 0.030(10) -0.029(8)
C17 0.070(10) 0.078(10) 0.137(16) -0.010(10) -0.021(10) -0.012(8)
C18 0.080(12) 0.102(14) 0.119(16) -0.009(12) 0.007(11) -0.022(10)
C19 0.131(17) 0.066(9) 0.083(11) -0.005(8) -0.032(11) -0.023(10)
C20 0.104(12) 0.072(9) 0.052(7) -0.004(6) -0.004(7) -0.010(8)
C21 0.129(18) 0.108(15) 0.15(2) 0.005(14) 0.060(16) -0.023(13)
C22 0.162(19) 0.086(11) 0.070(9) -0.024(8) 0.036(11) -0.032(11)
C23 0.027(4) 0.080(7) 0.036(5) 0.005(5) 0.001(4) 0.011(4)
C24 0.041(5) 0.063(6) 0.043(5) -0.002(5) 0.006(4) 0.008(5)
C26 0.051(7) 0.083(9) 0.080(9) -0.009(7) 0.025(6) -0.019(6)
C27 0.054(6) 0.089(9) 0.047(6) -0.009(6) 0.022(5) -0.016(6)
C29 0.032(5) 0.075(7) 0.034(5) -0.007(5) 0.002(4) 0.000(5)
C30 0.051(6) 0.084(8) 0.022(4) -0.006(5) -0.004(4) 0.003(6)
C31 0.077(9) 0.060(7) 0.042(6) -0.007(5) 0.008(6) -0.005(6)
C32 0.084(9) 0.063(7) 0.055(7) 0.001(5) 0.029(7) -0.008(6)
C33 0.047(6) 0.068(7) 0.048(6) -0.014(5) 0.011(5) -0.015(5)
C34 0.029(4) 0.076(7) 0.033(5) -0.002(4) 0.003(4) 0.006(4)
C35 0.083(9) 0.081(9) 0.033(5) -0.002(5) 0.004(6) 0.008(7)
C36 0.100(14) 0.137(16) 0.084(12) 0.033(11) -0.020(10) 0.019(12)
C37 0.125(14) 0.152(16) 0.028(6) 0.013(7) 0.005(7) 0.059(13)
C38 0.142(19) 0.102(14) 0.082(11) 0.010(10) -0.023(12) 0.021(12)
C39 0.047(6) 0.081(8) 0.054(6) 0.004(6) 0.019(5) -0.001(6)
C40 0.091(13) 0.104(14) 0.16(2) 0.024(13) 0.010(13) 0.033(11)
C41 0.073(13) 0.125(19) 0.31(5) -0.07(2) -0.030(19) -0.019(12)
C42 0.099(16) 0.31(5) 0.13(2) 0.03(2) 0.059(15) 0.03(2)
C43 0.033(5) 0.076(7) 0.033(5) -0.003(4) 0.008(4) -0.004(5)
C44 0.032(4) 0.066(6) 0.030(4) 0.005(4) 0.009(4) 0.005(4)
C45 0.036(5) 0.067(6) 0.034(5) 0.003(4) 0.010(4) 0.001(4)
C46 0.036(5) 0.077(7) 0.034(5) -0.010(5) 0.009(4) -0.008(5)
C47 0.040(6) 0.098(9) 0.040(5) 0.004(6) 0.008(4) 0.001(6)
C48 0.031(5) 0.085(8) 0.037(5) 0.000(5) 0.015(4) 0.005(5)
C49 0.051(6) 0.100(10) 0.044(6) 0.000(6) 0.021(5) 0.017(6)
C50 0.080(10) 0.090(11) 0.099(11) -0.007(9) 0.040(9) 0.021(8)
C51 0.041(6) 0.112(12) 0.081(9) 0.000(8) 0.021(6) 0.011(7)
C52 0.073(9) 0.185(18) 0.043(7) 0.022(9) 0.038(6) 0.059(11)
C53 0.031(5) 0.118(11) 0.042(6) 0.009(6) 0.012(4) 0.011(6)
C54 0.030(6) 0.195(19) 0.061(8) 0.012(10) 0.013(5) 0.033(8)
C55 0.050(8) 0.120(14) 0.097(12) 0.001(10) 0.002(7) 0.002(8)
C56 0.070(9) 0.138(15) 0.088(11) 0.059(11) 0.005(8) 0.022(10)
C57 0.066(7) 0.067(7) 0.045(6) 0.002(5) -0.007(5) 0.013(6)
C58 0.046(6) 0.073(8) 0.071(8) -0.029(6) 0.016(6) 0.004(5)
C59 0.024(4) 0.051(5) 0.042(5) 0.006(4) 0.003(4) 0.000(4)
C60 0.032(4) 0.053(6) 0.049(5) -0.005(4) 0.013(4) -0.001(4)
C61 0.040(5) 0.055(6) 0.053(6) 0.015(5) 0.002(4) 0.001(4)
C62 0.058(7) 0.077(8) 0.040(6) 0.013(5) 0.003(5) 0.008(6)
C63 0.037(5) 0.071(7) 0.042(5) -0.004(5) 0.002(4) 0.000(5)
C64 0.041(5) 0.053(6) 0.040(5) 0.003(4) 0.004(4) 0.002(4)
C65 0.049(6) 0.057(6) 0.040(5) -0.001(4) 0.002(4) -0.005(5)
C66 0.035(5) 0.056(6) 0.044(5) 0.001(4) 0.006(4) 0.009(4)
C67 0.058(7) 0.048(6) 0.053(6) 0.008(5) 0.002(5) -0.004(5)
C68 0.045(6) 0.071(7) 0.044(5) -0.009(5) 0.012(5) 0.001(5)
C69 0.054(6) 0.062(7) 0.062(7) 0.002(5) 0.034(5) -0.006(5)
C70 0.041(5) 0.048(5) 0.059(6) -0.001(5) 0.018(5) -0.003(4)
C71 0.042(5) 0.073(6) 0.064(6) -0.011(5) -0.005(5) -0.008(5)
C72 0.064(9) 0.106(9) 0.144(12) 0.012(8) -0.013(9) -0.031(7)
C73 0.047(7) 0.111(10) 0.192(17) -0.042(10) 0.002(8) -0.014(6)
C74 0.122(15) 0.181(16) 0.093(8) -0.026(8) 0.006(8) -0.020(13)
C75 0.057(7) 0.126(10) 0.132(11) -0.039(9) 0.067(7) -0.013(7)
C76 0.114(14) 0.23(2) 0.165(13) 0.008(12) 0.085(10) 0.010(14)
C77 0.133(16) 0.140(11) 0.175(18) -0.037(10) 0.092(14) -0.003(9)
C78 0.063(7) 0.147(15) 0.182(15) -0.051(12) 0.056(9) 0.009(8)
C79 0.041(5) 0.062(6) 0.050(6) -0.010(5) 0.018(5) 0.004(5)
C80 0.061(7) 0.072(8) 0.041(5) -0.003(5) 0.011(5) 0.005(6)
C81 0.046(6) 0.085(8) 0.041(5) -0.010(5) 0.012(5) 0.001(5)
C82 0.082(9) 0.064(8) 0.074(8) -0.035(7) 0.023(7) -0.014(7)
C83 0.055(7) 0.068(7) 0.049(6) -0.014(5) -0.005(5) -0.001(6)
C84 0.081(9) 0.061(7) 0.047(6) -0.009(5) -0.007(6) 0.015(6)
C85 0.083(11) 0.108(13) 0.069(9) -0.016(8) 0.023(8) 0.018(9)
C86 0.084(14) 0.18(2) 0.18(2) -0.04(2) 0.017(15) 0.068(16)
C87 0.109(15) 0.19(2) 0.144(19) 0.079(18) 0.056(14) 0.096(17)
C88 0.068(11) 0.23(3) 0.119(15) -0.060(17) 0.023(10) 0.055(14)
C89 0.075(8) 0.094(11) 0.099(9) -0.050(8) -0.012(7) -0.013(7)
C90 0.077(8) 0.137(16) 0.169(16) -0.086(14) 0.006(9) -0.028(8)
C91 0.082(11) 0.27(3) 0.094(9) -0.068(11) -0.028(8) -0.033(14)
C92 0.051(6) 0.062(7) 0.053(6) 0.011(5) 0.016(5) -0.003(5)
C93 0.20(3) 0.16(2) 0.121(18) -0.023(17) -0.036(18) -0.09(2)
C94 0.034(5) 0.052(6) 0.049(5) 0.002(4) 0.001(4) -0.007(4)
C95 0.034(5) 0.093(8) 0.037(5) -0.020(5) 0.011(4) -0.008(5)
C96 0.117(12) 0.054(7) 0.062(7) 0.003(6) 0.048(8) 0.005(7)
C97 0.105(12) 0.062(8) 0.111(12) -0.015(8) 0.060(10) -0.003(8)
C98 0.031(5) 0.078(7) 0.041(5) -0.007(5) 0.010(4) 0.013(5)
C100 0.079(12) 0.131(16) 0.104(14) -0.003(12) 0.017(11) 0.018(11)
S1 0.069(2) 0.098(3) 0.079(2) 0.000(2) 0.0197(18) -0.0087(19)
F1 0.111(8) 0.097(7) 0.210(14) -0.011(8) 0.098(9) 0.013(6)
F2 0.086(7) 0.152(11) 0.136(10) -0.041(8) 0.008(7) 0.003(7)
F3 0.176(13) 0.109(9) 0.128(10) 0.020(7) 0.027(9) 0.032(9)
N1 0.082(9) 0.120(11) 0.090(9) 0.015(8) 0.030(8) 0.023(8)
O1 0.055(6) 0.160(13) 0.127(10) -0.001(9) -0.006(6) -0.004(7)
O2 0.175(14) 0.100(9) 0.133(11) -0.014(8) 0.108(11) -0.034(9)
S2 0.179(6) 0.157(5) 0.165(5) 0.086(4) 0.118(5) 0.085(5)
O3 0.145(9) 0.169(11) 0.145(11) 0.074(9) 0.095(8) 0.074(9)
O4 0.216(17) 0.171(9) 0.30(2) 0.074(9) 0.135(15) 0.091(9)
C101 0.225(12) 0.309(17) 0.172(11) 0.061(10) 0.087(9) 0.081(11)
F4 0.29(2) 0.322(16) 0.157(13) 0.043(10) 0.114(13) 0.074(12)
F5 0.291(19) 0.36(2) 0.191(13) 0.098(12) 0.120(13) 0.113(15)
F6 0.241(12) 0.43(2) 0.135(12) 0.062(13) 0.078(10) 0.122(12)

loop_
_atom_type_symbol
_atom_type_description
_atom_type_scat_dispersion_real
_atom_type_scat_dispersion_imag
_atom_type_scat_source
C C 0.0033 0.0016 'International Tables Vol C Tables 4.2.6.8 and 6.1.1.4'
H H 0.0000 0.0000 'International Tables Vol C Tables 4.2.6.8 and 6.1.1.4'
P P 0.1023 0.0942 'International Tables Vol C Tables 4.2.6.8 and 6.1.1.4'
Pt Pt -1.7033 8.3905 'International Tables Vol C Tables 4.2.6.8 and 6.1.1.4'
Au Au -2.0133 8.8022 'International Tables Vol C Tables 4.2.6.8 and 6.1.1.4'
S S 0.1246 0.1234 'International Tables Vol C Tables 4.2.6.8 and 6.1.1.4'
O O 0.0106 0.0060 'International Tables Vol C Tables 4.2.6.8 and 6.1.1.4'
F F 0.0171 0.0103 'International Tables Vol C Tables 4.2.6.8 and 6.1.1.4'
N N 0.0061 0.0033 'International Tables Vol C Tables 4.2.6.8 and 6.1.1.4'

loop_
_geom_angle_atom_site_label_1
_geom_angle_atom_site_label_2
_geom_angle_atom_site_label_3
_geom_angle
_geom_angle_site_symmetry_1
_geom_angle_site_symmetry_3
_geom_angle_publ_flag
P1 Au1 Pt1 153.09(9) . . ?
P3 Pt1 P2 175.76(10) . . ?
P3 Pt1 Au1 92.11(7) . . ?
P2 Pt1 Au1 90.65(7) . . ?
C96 P1 C1 111.3(7) . . ?
C96 P1 C97 99.7(8) . . ?
C1 P1 C97 107.5(7) . . ?
C96 P1 Au1 110.4(5) . . ?
C1 P1 Au1 114.7(5) . . ?
C97 P1 Au1 112.4(6) . . ?
C57 P2 C58 98.9(6) . . ?
C57 P2 C23 105.9(5) . . ?
C58 P2 C23 105.7(5) . . ?
C57 P2 Pt1 114.2(5) . . ?
C58 P2 Pt1 112.5(4) . . ?
C23 P2 Pt1 117.7(3) . . ?
C92 P3 C94 99.8(5) . . ?
C92 P3 C59 107.9(5) . . ?
C94 P3 C59 103.3(4) . . ?
C92 P3 Pt1 110.1(4) . . ?
C94 P3 Pt1 114.5(3) . . ?
C59 P3 Pt1 119.2(3) . . ?
C2 C1 C6 116.7(14) . . ?
C2 C1 P1 124.1(14) . . ?
C6 C1 P1 119.2(11) . . ?
C1 C2 C3 120(2) . . ?
C1 C2 C7 124.6(15) . . ?
C3 C2 C7 115.2(16) . . ?
C4 C3 C2 122(2) . . ?
C4 C3 H3 119.0 . . ?
C2 C3 H3 119.0 . . ?
C3 C4 C5 121.9(17) . . ?
C3 C4 H4 119.0 . . ?
C5 C4 H4 119.0 . . ?
C6 C5 C4 119(2) . . ?
C6 C5 H5 120.7 . . ?
C4 C5 H5 120.7 . . ?
C5 C6 C1 120.8(15) . . ?
C5 C6 C15 114.2(14) . . ?
C1 C6 C15 125.0(11) . . ?
C8 C7 C12 120.0 . . ?
C8 C7 C2 118.6(12) . . ?
C12 C7 C2 121.4(12) . . ?
C7 C8 C9 120.0 . . ?
C7 C8 C13 124.1(14) . . ?
C9 C8 C13 115.9(14) . . ?
C8 C9 C10 120.0 . . ?
C8 C9 H9 120.0 . . ?
C10 C9 H9 120.0 . . ?
C11 C10 C9 120.0 . . ?
C11 C10 H10 120.0 . . ?
C9 C10 H10 120.0 . . ?
C10 C11 C12 120.0 . . ?
C10 C11 H11 120.0 . . ?
C12 C11 H11 120.0 . . ?
C11 C12 C7 120.0 . . ?
C11 C12 C14 124.0(13) . . ?
C7 C12 C14 115.8(13) . . ?
C8 C13 H13A 109.5 . . ?
C8 C13 H13B 109.5 . . ?
H13A C13 H13B 109.5 . . ?
C8 C13 H13C 109.5 . . ?
H13A C13 H13C 109.5 . . ?
H13B C13 H13C 109.5 . . ?
C12 C14 H14A 109.5 . . ?
C12 C14 H14B 109.5 . . ?
H14A C14 H14B 109.5 . . ?
C12 C14 H14C 109.5 . . ?
H14A C14 H14C 109.5 . . ?
H14B C14 H14C 109.5 . . ?
C16 C15 C20 122.6(17) . . ?
C16 C15 C6 121.3(14) . . ?
C20 C15 C6 115.7(16) . . ?
C15 C16 C17 119.0(17) . . ?
C15 C16 C21 120.9(18) . . ?
C17 C16 C21 120.0(19) . . ?
C18 C17 C16 120(2) . . ?
C18 C17 H17 120.0 . . ?
C16 C17 H17 120.0 . . ?
C19 C18 C17 118(2) . . ?
C19 C18 H18 121.1 . . ?
C17 C18 H18 121.1 . . ?
C18 C19 C20 127.8(19) . . ?
C18 C19 H19 116.1 . . ?
C20 C19 H19 116.1 . . ?
C15 C20 C19 112.0(17) . . ?
C15 C20 C22 122.2(16) . . ?
C19 C20 C22 125.6(16) . . ?
C16 C21 H21A 109.5 . . ?
C16 C21 H21B 109.5 . . ?
H21A C21 H21B 109.5 . . ?
C16 C21 H21C 109.5 . . ?
H21A C21 H21C 109.5 . . ?
H21B C21 H21C 109.5 . . ?
C20 C22 H22A 109.5 . . ?
C20 C22 H22B 109.5 . . ?
H22A C22 H22B 109.5 . . ?
C20 C22 H22C 109.5 . . ?
H22A C22 H22C 109.5 . . ?
H22B C22 H22C 109.5 . . ?
C24 C23 C98 118.3(11) . . ?
C24 C23 P2 120.8(9) . . ?
C98 C23 P2 120.8(8) . . ?
C23 C24 C95 119.7(10) . . ?
C23 C24 C29 126.4(11) . . ?
C95 C24 C29 113.8(9) . . ?
C95 C26 C27 119.6(12) . . ?
C95 C26 H26 120.2 . . ?
C27 C26 H26 120.2 . . ?
C98 C27 C26 121.7(11) . . ?
C98 C27 H27 119.1 . . ?
C26 C27 H27 119.1 . . ?
C30 C29 C34 119.4(10) . . ?
C30 C29 C24 121.3(10) . . ?
C34 C29 C24 119.1(9) . . ?
C31 C30 C29 120.3(11) . . ?
C31 C30 H30 119.8 . . ?
C29 C30 H30 119.8 . . ?
C30 C31 C32 118.4(11) . . ?
C30 C31 C35 120.8(12) . . ?
C32 C31 C35 120.7(12) . . ?
C33 C32 C31 122.5(12) . . ?
C33 C32 H32 118.7 . . ?
C31 C32 H32 118.7 . . ?
C32 C33 C34 118.7(11) . . ?
C32 C33 C39 118.8(11) . . ?
C34 C33 C39 122.5(11) . . ?
C33 C34 C29 120.5(10) . . ?
C33 C34 H34 119.7 . . ?
C29 C34 H34 119.7 . . ?
C37 C35 C38 111.9(15) . . ?
C37 C35 C31 111.6(12) . . ?
C38 C35 C31 107.2(10) . . ?
C37 C35 C36 110.0(14) . . ?
C38 C35 C36 107.6(16) . . ?
C31 C35 C36 108.3(12) . . ?
C35 C36 H36A 109.5 . . ?
C35 C36 H36B 109.5 . . ?
H36A C36 H36B 109.5 . . ?
C35 C36 H36C 109.5 . . ?
H36A C36 H36C 109.5 . . ?
H36B C36 H36C 109.5 . . ?
C35 C37 H37A 109.5 . . ?
C35 C37 H37B 109.5 . . ?
H37A C37 H37B 109.5 . . ?
C35 C37 H37C 109.5 . . ?
H37A C37 H37C 109.5 . . ?
H37B C37 H37C 109.5 . . ?
C35 C38 H38A 109.5 . . ?
C35 C38 H38B 109.5 . . ?
H38A C38 H38B 109.5 . . ?
C35 C38 H38C 109.5 . . ?
H38A C38 H38C 109.5 . . ?
H38B C38 H38C 109.5 . . ?
C42 C39 C33 116.1(14) . . ?
C42 C39 C41 117(2) . . ?
C33 C39 C41 108.3(14) . . ?
C42 C39 C40 105.6(19) . . ?
C33 C39 C40 109.3(12) . . ?
C41 C39 C40 98.4(17) . . ?
C39 C40 H40A 109.5 . . ?
C39 C40 H40B 109.5 . . ?
H40A C40 H40B 109.5 . . ?
C39 C40 H40C 109.5 . . ?
H40A C40 H40C 109.5 . . ?
H40B C40 H40C 109.5 . . ?
C39 C41 H41A 109.5 . . ?
C39 C41 H41B 109.5 . . ?
H41A C41 H41B 109.5 . . ?
C39 C41 H41C 109.5 . . ?
H41A C41 H41C 109.5 . . ?
H41B C41 H41C 109.5 . . ?
C39 C42 H42A 109.5 . . ?
C39 C42 H42B 109.5 . . ?
H42A C42 H42B 109.5 . . ?
C39 C42 H42C 109.5 . . ?
H42A C42 H42C 109.5 . . ?
H42B C42 H42C 109.5 . . ?
C44 C43 C48 120.0(9) . . ?
C44 C43 C98 119.4(8) . . ?
C48 C43 C98 119.9(9) . . ?
C43 C44 C45 120.5(9) . . ?
C43 C44 H44 119.8 . . ?
C45 C44 H44 119.8 . . ?
C46 C45 C44 117.6(9) . . ?
C46 C45 C49 123.7(9) . . ?
C44 C45 C49 118.6(9) . . ?
C45 C46 C47 122.7(9) . . ?
C45 C46 H46 118.7 . . ?
C47 C46 H46 118.7 . . ?
C48 C47 C46 118.9(10) . . ?
C48 C47 C53 119.8(10) . . ?
C46 C47 C53 121.3(10) . . ?
C47 C48 C43 120.2(9) . . ?
C47 C48 H48 119.9 . . ?
C43 C48 H48 119.9 . . ?
C45 C49 C52 110.9(10) . . ?
C45 C49 C51 109.5(11) . . ?
C52 C49 C51 108.2(13) . . ?
C45 C49 C50 106.5(10) . . ?
C52 C49 C50 109.4(14) . . ?
C51 C49 C50 112.3(11) . . ?
C49 C50 H50A 109.5 . . ?
C49 C50 H50B 109.5 . . ?
H50A C50 H50B 109.5 . . ?
C49 C50 H50C 109.5 . . ?
H50A C50 H50C 109.5 . . ?
H50B C50 H50C 109.5 . . ?
C49 C51 H51A 109.5 . . ?
C49 C51 H51B 109.5 . . ?
H51A C51 H51B 109.5 . . ?
C49 C51 H51C 109.5 . . ?
H51A C51 H51C 109.5 . . ?
H51B C51 H51C 109.5 . . ?
C49 C52 H52A 109.5 . . ?
C49 C52 H52B 109.5 . . ?
H52A C52 H52B 109.5 . . ?
C49 C52 H52C 109.5 . . ?
H52A C52 H52C 109.5 . . ?
H52B C52 H52C 109.5 . . ?
C54 C53 C56 114.1(15) . . ?
C54 C53 C47 113.9(10) . . ?
C56 C53 C47 107.7(10) . . ?
C54 C53 C55 105.5(12) . . ?
C56 C53 C55 106.7(13) . . ?
C47 C53 C55 108.6(12) . . ?
C53 C54 H54A 109.5 . . ?
C53 C54 H54B 109.5 . . ?
H54A C54 H54B 109.5 . . ?
C53 C54 H54C 109.5 . . ?
H54A C54 H54C 109.5 . . ?
H54B C54 H54C 109.5 . . ?
C53 C55 H55A 109.5 . . ?
C53 C55 H55B 109.5 . . ?
H55A C55 H55B 109.5 . . ?
C53 C55 H55C 109.5 . . ?
H55A C55 H55C 109.5 . . ?
H55B C55 H55C 109.5 . . ?
C53 C56 H56A 109.5 . . ?
C53 C56 H56B 109.5 . . ?
H56A C56 H56B 109.5 . . ?
C53 C56 H56C 109.5 . . ?
H56A C56 H56C 109.5 . . ?
H56B C56 H56C 109.5 . . ?
P2 C57 H57A 109.5 . . ?
P2 C57 H57B 109.5 . . ?
H57A C57 H57B 109.5 . . ?
P2 C57 H57C 109.5 . . ?
H57A C57 H57C 109.5 . . ?
H57B C57 H57C 109.5 . . ?
P2 C58 H58A 109.5 . . ?
P2 C58 H58B 109.5 . . ?
H58A C58 H58B 109.5 . . ?
P2 C58 H58C 109.5 . . ?
H58A C58 H58C 109.5 . . ?
H58B C58 H58C 109.5 . . ?
C60 C59 C64 120.2(9) . . ?
C60 C59 P3 120.9(8) . . ?
C64 C59 P3 118.8(8) . . ?
C59 C60 C61 117.6(9) . . ?
C59 C60 C65 128.3(9) . . ?
C61 C60 C65 114.0(9) . . ?
C62 C61 C60 124.2(11) . . ?
C62 C61 H61 117.9 . . ?
C60 C61 H61 117.9 . . ?
C61 C62 C63 116.5(10) . . ?
C61 C62 H62 121.7 . . ?
C63 C62 H62 121.7 . . ?
C62 C63 C64 122.2(10) . . ?
C62 C63 H63 118.9 . . ?
C64 C63 H63 118.9 . . ?
C59 C64 C63 118.9(10) . . ?
C59 C64 C79 128.5(9) . . ?
C63 C64 C79 112.5(9) . . ?
C66 C65 C70 119.4(10) . . ?
C66 C65 C60 121.5(10) . . ?
C70 C65 C60 118.9(9) . . ?
C65 C66 C67 121.5(10) . . ?
C65 C66 H66 119.2 . . ?
C67 C66 H66 119.2 . . ?
C68 C67 C66 117.2(10) . . ?
C68 C67 C71 121.2(11) . . ?
C66 C67 C71 121.5(11) . . ?
C67 C68 C69 123.5(11) . . ?
C67 C68 H68 118.3 . . ?
C69 C68 H68 118.3 . . ?
C70 C69 C68 116.6(10) . . ?
C70 C69 C75 123.8(12) . . ?
C68 C69 C75 119.6(12) . . ?
C69 C70 C65 121.7(10) . . ?
C69 C70 H70 119.1 . . ?
C65 C70 H70 119.1 . . ?
C74 C71 C72 100.6(17) . . ?
C74 C71 C73 105.8(17) . . ?
C72 C71 C73 116.8(16) . . ?
C74 C71 C67 114.6(14) . . ?
C72 C71 C67 106.6(11) . . ?
C73 C71 C67 112.2(11) . . ?
C71 C72 H72A 109.5 . . ?
C71 C72 H72B 109.5 . . ?
H72A C72 H72B 109.5 . . ?
C71 C72 H72C 109.5 . . ?
H72A C72 H72C 109.5 . . ?
H72B C72 H72C 109.5 . . ?
C71 C73 H73A 109.5 . . ?
C71 C73 H73B 109.5 . . ?
H73A C73 H73B 109.5 . . ?
C71 C73 H73C 109.5 . . ?
H73A C73 H73C 109.5 . . ?
H73B C73 H73C 109.5 . . ?
C71 C74 H74A 109.5 . . ?
C71 C74 H74B 109.5 . . ?
H74A C74 H74B 109.5 . . ?
C71 C74 H74C 109.5 . . ?
H74A C74 H74C 109.5 . . ?
H74B C74 H74C 109.5 . . ?
C76 C75 C69 108.8(18) . . ?
C76 C75 C77 117(2) . . ?
C69 C75 C77 109.1(14) . . ?
C76 C75 C78 107.8(18) . . ?
C69 C75 C78 110.1(13) . . ?
C77 C75 C78 103.5(19) . . ?
C75 C76 H76A 109.5 . . ?
C75 C76 H76B 109.5 . . ?
H76A C76 H76B 109.5 . . ?
C75 C76 H76C 109.5 . . ?
H76A C76 H76C 109.5 . . ?
H76B C76 H76C 109.5 . . ?
C75 C77 H77A 109.5 . . ?
C75 C77 H77B 109.5 . . ?
H77A C77 H77B 109.5 . . ?
C75 C77 H77C 109.5 . . ?
H77A C77 H77C 109.5 . . ?
H77B C77 H77C 109.5 . . ?
C75 C78 H78A 109.5 . . ?
C75 C78 H78B 109.5 . . ?
H78A C78 H78B 109.5 . . ?
C75 C78 H78C 109.5 . . ?
H78A C78 H78C 109.5 . . ?
H78B C78 H78C 109.5 . . ?
C80 C79 C84 122.4(11) . . ?
C80 C79 C64 120.1(10) . . ?
C84 C79 C64 117.4(9) . . ?
C79 C80 C81 117.6(11) . . ?
C79 C80 H80 121.2 . . ?
C81 C80 H80 121.2 . . ?
C82 C81 C80 119.2(12) . . ?
C82 C81 C85 118.4(13) . . ?
C80 C81 C85 122.3(12) . . ?
C83 C82 C81 123.4(12) . . ?
C83 C82 H82 118.3 . . ?
C81 C82 H82 118.3 . . ?
C82 C83 C84 118.2(11) . . ?
C82 C83 C89 120.5(12) . . ?
C84 C83 C89 121.2(13) . . ?
C79 C84 C83 118.9(12) . . ?
C79 C84 H84 120.6 . . ?
C83 C84 H84 120.6 . . ?
C86 C85 C87 102(2) . . ?
C86 C85 C88 105(2) . . ?
C87 C85 C88 117(2) . . ?
C86 C85 C81 108.3(15) . . ?
C87 C85 C81 111.4(14) . . ?
C88 C85 C81 112.1(14) . . ?
C85 C86 H86A 109.5 . . ?
C85 C86 H86B 109.5 . . ?
H86A C86 H86B 109.5 . . ?
C85 C86 H86C 109.5 . . ?
H86A C86 H86C 109.5 . . ?
H86B C86 H86C 109.5 . . ?
C85 C87 H87A 109.5 . . ?
C85 C87 H87B 109.5 . . ?
H87A C87 H87B 109.5 . . ?
C85 C87 H87C 109.5 . . ?
H87A C87 H87C 109.5 . . ?
H87B C87 H87C 109.5 . . ?
C85 C88 H88A 109.5 . . ?
C85 C88 H88B 109.5 . . ?
H88A C88 H88B 109.5 . . ?
C85 C88 H88C 109.5 . . ?
H88A C88 H88C 109.5 . . ?
H88B C88 H88C 109.5 . . ?
C90 C89 C93 104(2) . . ?
C90 C89 C83 114.7(13) . . ?
C93 C89 C83 115.7(16) . . ?
C90 C89 C91 106.1(18) . . ?
C93 C89 C91 110(2) . . ?
C83 C89 C91 106.2(17) . . ?
C89 C90 H90A 109.5 . . ?
C89 C90 H90B 109.5 . . ?
H90A C90 H90B 109.5 . . ?
C89 C90 H90C 109.5 . . ?
H90A C90 H90C 109.5 . . ?
H90B C90 H90C 109.5 . . ?
C89 C91 H91A 109.5 . . ?
C89 C91 H91B 109.5 . . ?
H91A C91 H91B 109.5 . . ?
C89 C91 H91C 109.5 . . ?
H91A C91 H91C 109.5 . . ?
H91B C91 H91C 109.5 . . ?
P3 C92 H92A 109.5 . . ?
P3 C92 H92B 109.5 . . ?
H92A C92 H92B 109.5 . . ?
P3 C92 H92C 109.5 . . ?
H92A C92 H92C 109.5 . . ?
H92B C92 H92C 109.5 . . ?
C89 C93 H93A 109.5 . . ?
C89 C93 H93B 109.5 . . ?
H93A C93 H93B 109.5 . . ?
C89 C93 H93C 109.5 . . ?
H93A C93 H93C 109.5 . . ?
H93B C93 H93C 109.5 . . ?
P3 C94 H94A 109.5 . . ?
P3 C94 H94B 109.5 . . ?
H94A C94 H94B 109.5 . . ?
P3 C94 H94C 109.5 . . ?
H94A C94 H94C 109.5 . . ?
H94B C94 H94C 109.5 . . ?
C26 C95 C24 120.1(10) . . ?
C26 C95 H95 120.0 . . ?
C24 C95 H95 120.0 . . ?
P1 C96 H96A 120.0 . . ?
P1 C96 H96B 120.0 . . ?
H96A C96 H96B 120.0 . . ?
P1 C97 H97A 109.5 . . ?
P1 C97 H97B 109.5 . . ?
H97A C97 H97B 109.5 . . ?
P1 C97 H97C 109.5 . . ?
H97A C97 H97C 109.5 . . ?
H97B C97 H97C 109.5 . . ?
C27 C98 C23 120.4(10) . . ?
C27 C98 C43 114.2(10) . . ?
C23 C98 C43 125.4(10) . . ?
F1 C100 F2 110.6(18) . . ?
F1 C100 F3 106.3(17) . . ?
F2 C100 F3 107.0(19) . . ?
F1 C100 S1 114.4(17) . . ?
F2 C100 S1 110.9(14) . . ?
F3 C100 S1 107.3(14) . . ?
O2 S1 O1 119.6(10) . . ?
O2 S1 N1 110.2(10) . . ?
O1 S1 N1 114.9(9) . . ?
O2 S1 C100 103.2(9) . . ?
O1 S1 C100 103.1(9) . . ?
N1 S1 C100 103.4(10) . . ?
S2 N1 S1 124.9(10) . . ?
O3 S2 O4 113.4(14) . . ?
O3 S2 N1 116.9(9) . . ?
O4 S2 N1 112.6(12) . . ?
O3 S2 C101 101.6(12) . . ?
O4 S2 C101 117.2(14) . . ?
N1 S2 C101 93.2(11) . . ?
F5 C101 F6 108.4(18) . . ?
F5 C101 F4 107.2(18) . . ?
F6 C101 F4 107.2(18) . . ?
F5 C101 S2 108(2) . . ?
F6 C101 S2 112(2) . . ?
F4 C101 S2 114(2) . . ?

loop_
_geom_bond_atom_site_label_1
_geom_bond_atom_site_label_2
_geom_bond_distance
_geom_bond_site_symmetry_2
_geom_bond_publ_flag
Au1 P1 2.278(3) . ?
Au1 Pt1 2.7631(6) . ?
Pt1 P3 2.292(2) . ?
Pt1 P2 2.296(2) . ?
P1 C96 1.698(16) . ?
P1 C1 1.816(15) . ?
P1 C97 1.846(16) . ?
P2 C57 1.840(12) . ?
P2 C58 1.852(11) . ?
P2 C23 1.853(12) . ?
P3 C92 1.809(12) . ?
P3 C94 1.839(10) . ?
P3 C59 1.860(10) . ?
C1 C2 1.40(2) . ?
C1 C6 1.45(2) . ?
C2 C3 1.42(3) . ?
C2 C7 1.51(2) . ?
C3 C4 1.30(4) . ?
C3 H3 0.9500 . ?
C4 C5 1.40(3) . ?
C4 H4 0.9500 . ?
C5 C6 1.40(2) . ?
C5 H5 0.9500 . ?
C6 C15 1.53(2) . ?
C7 C8 1.3900 . ?
C7 C12 1.3900 . ?
C8 C9 1.3900 . ?
C8 C13 1.55(3) . ?
C9 C10 1.3900 . ?
C9 H9 0.9500 . ?
C10 C11 1.3900 . ?
C10 H10 0.9500 . ?
C11 C12 1.3900 . ?
C11 H11 0.9500 . ?
C12 C14 1.60(3) . ?
C13 H13A 0.9800 . ?
C13 H13B 0.9800 . ?
C13 H13C 0.9800 . ?
C14 H14A 0.9800 . ?
C14 H14B 0.9800 . ?
C14 H14C 0.9800 . ?
C15 C16 1.39(3) . ?
C15 C20 1.44(2) . ?
C16 C17 1.44(2) . ?
C16 C21 1.51(3) . ?
C17 C18 1.42(3) . ?
C17 H17 0.9500 . ?
C18 C19 1.30(3) . ?
C18 H18 0.9500 . ?
C19 C20 1.46(3) . ?
C19 H19 0.9500 . ?
C20 C22 1.55(3) . ?
C21 H21A 0.9800 . ?
C21 H21B 0.9800 . ?
C21 H21C 0.9800 . ?
C22 H22A 0.9800 . ?
C22 H22B 0.9800 . ?
C22 H22C 0.9800 . ?
C23 C24 1.392(15) . ?
C23 C98 1.416(16) . ?
C24 C95 1.432(16) . ?
C24 C29 1.460(16) . ?
C26 C95 1.371(18) . ?
C26 C27 1.377(18) . ?
C26 H26 0.9500 . ?
C27 C98 1.370(17) . ?
C27 H27 0.9500 . ?
C29 C30 1.399(15) . ?
C29 C34 1.424(13) . ?
C30 C31 1.390(18) . ?
C30 H30 0.9500 . ?
C31 C32 1.44(2) . ?
C31 C35 1.559(18) . ?
C32 C33 1.352(19) . ?
C32 H32 0.9500 . ?
C33 C34 1.406(16) . ?
C33 C39 1.532(16) . ?
C34 H34 0.9500 . ?
C35 C37 1.506(19) . ?
C35 C38 1.53(2) . ?
C35 C36 1.57(3) . ?
C36 H36A 0.9800 . ?
C36 H36B 0.9800 . ?
C36 H36C 0.9800 . ?
C37 H37A 0.9800 . ?
C37 H37B 0.9800 . ?
C37 H37C 0.9800 . ?
C38 H38A 0.9800 . ?
C38 H38B 0.9800 . ?
C38 H38C 0.9800 . ?
C39 C42 1.45(3) . ?
C39 C41 1.54(3) . ?
C39 C40 1.66(2) . ?
C40 H40A 0.9800 . ?
C40 H40B 0.9800 . ?
C40 H40C 0.9800 . ?
C41 H41A 0.9800 . ?
C41 H41B 0.9800 . ?
C41 H41C 0.9800 . ?
C42 H42A 0.9800 . ?
C42 H42B 0.9800 . ?
C42 H42C 0.9800 . ?
C43 C44 1.392(14) . ?
C43 C48 1.401(14) . ?
C43 C98 1.517(14) . ?
C44 C45 1.422(13) . ?
C44 H44 0.9500 . ?
C45 C46 1.381(15) . ?
C45 C49 1.519(15) . ?
C46 C47 1.396(16) . ?
C46 H46 0.9500 . ?
C47 C48 1.391(15) . ?
C47 C53 1.550(16) . ?
C48 H48 0.9500 . ?
C49 C52 1.547(16) . ?
C49 C51 1.56(2) . ?
C49 C50 1.56(2) . ?
C50 H50A 0.9800 . ?
C50 H50B 0.9800 . ?
C50 H50C 0.9800 . ?
C51 H51A 0.9800 . ?
C51 H51B 0.9800 . ?
C51 H51C 0.9800 . ?
C52 H52A 0.9800 . ?
C52 H52B 0.9800 . ?
C52 H52C 0.9800 . ?
C53 C54 1.513(16) . ?
C53 C56 1.52(2) . ?
C53 C55 1.63(2) . ?
C54 H54A 0.9800 . ?
C54 H54B 0.9800 . ?
C54 H54C 0.9800 . ?
C55 H55A 0.9800 . ?
C55 H55B 0.9800 . ?
C55 H55C 0.9800 . ?
C56 H56A 0.9800 . ?
C56 H56B 0.9800 . ?
C56 H56C 0.9800 . ?
C57 H57A 0.9800 . ?
C57 H57B 0.9800 . ?
C57 H57C 0.9800 . ?
C58 H58A 0.9800 . ?
C58 H58B 0.9800 . ?
C58 H58C 0.9800 . ?
C59 C60 1.374(14) . ?
C59 C64 1.394(14) . ?
C60 C61 1.425(14) . ?
C60 C65 1.503(14) . ?
C61 C62 1.343(17) . ?
C61 H61 0.9500 . ?
C62 C63 1.389(18) . ?
C62 H62 0.9500 . ?
C63 C64 1.404(15) . ?
C63 H63 0.9500 . ?
C64 C79 1.543(16) . ?
C65 C66 1.388(15) . ?
C65 C70 1.408(16) . ?
C66 C67 1.399(16) . ?
C66 H66 0.9500 . ?
C67 C68 1.350(17) . ?
C67 C71 1.545(16) . ?
C68 C69 1.464(17) . ?
C68 H68 0.9500 . ?
C69 C70 1.345(16) . ?
C69 C75 1.517(17) . ?
C70 H70 0.9500 . ?
C71 C74 1.48(2) . ?
C71 C72 1.49(2) . ?
C71 C73 1.53(2) . ?
C72 H72A 0.9800 . ?
C72 H72B 0.9800 . ?
C72 H72C 0.9800 . ?
C73 H73A 0.9800 . ?
C73 H73B 0.9800 . ?
C73 H73C 0.9800 . ?
C74 H74A 0.9800 . ?
C74 H74B 0.9800 . ?
C74 H74C 0.9800 . ?
C75 C76 1.45(3) . ?
C75 C77 1.58(3) . ?
C75 C78 1.65(3) . ?
C76 H76A 0.9800 . ?
C76 H76B 0.9800 . ?
C76 H76C 0.9800 . ?
C77 H77A 0.9800 . ?
C77 H77B 0.9800 . ?
C77 H77C 0.9800 . ?
C78 H78A 0.9800 . ?
C78 H78B 0.9800 . ?
C78 H78C 0.9800 . ?
C79 C80 1.388(16) . ?
C79 C84 1.404(18) . ?
C80 C81 1.413(18) . ?
C80 H80 0.9500 . ?
C81 C82 1.387(18) . ?
C81 C85 1.57(2) . ?
C82 C83 1.37(2) . ?
C82 H82 0.9500 . ?
C83 C84 1.410(17) . ?
C83 C89 1.519(18) . ?
C84 H84 0.9500 . ?
C85 C86 1.45(3) . ?
C85 C87 1.48(3) . ?
C85 C88 1.48(2) . ?
C86 H86A 0.9800 . ?
C86 H86B 0.9800 . ?
C86 H86C 0.9800 . ?
C87 H87A 0.9800 . ?
C87 H87B 0.9800 . ?
C87 H87C 0.9800 . ?
C88 H88A 0.9800 . ?
C88 H88B 0.9800 . ?
C88 H88C 0.9800 . ?
C89 C90 1.43(3) . ?
C89 C93 1.45(3) . ?
C89 C91 1.54(3) . ?
C90 H90A 0.9800 . ?
C90 H90B 0.9800 . ?
C90 H90C 0.9800 . ?
C91 H91A 0.9800 . ?
C91 H91B 0.9800 . ?
C91 H91C 0.9800 . ?
C92 H92A 0.9800 . ?
C92 H92B 0.9800 . ?
C92 H92C 0.9800 . ?
C93 H93A 0.9800 . ?
C93 H93B 0.9800 . ?
C93 H93C 0.9800 . ?
C94 H94A 0.9800 . ?
C94 H94B 0.9800 . ?
C94 H94C 0.9800 . ?
C95 H95 0.9500 . ?
C96 H96A 0.9500 . ?
C96 H96B 0.9500 . ?
C97 H97A 0.9800 . ?
C97 H97B 0.9800 . ?
C97 H97C 0.9800 . ?
C100 F1 1.25(2) . ?
C100 F2 1.30(2) . ?
C100 F3 1.40(3) . ?
C100 S1 1.82(2) . ?
S1 O2 1.394(13) . ?
S1 O1 1.469(12) . ?
S1 N1 1.561(15) . ?
N1 S2 1.530(16) . ?
S2 O3 1.402(15) . ?
S2 O4 1.471(16) . ?
S2 C101 1.84(3) . ?
C101 F5 1.38(2) . ?
C101 F6 1.38(2) . ?
C101 F4 1.39(2) . ?

loop_
_platon_squeeze_void_nr
_platon_squeeze_void_average_x
_platon_squeeze_void_average_y
_platon_squeeze_void_average_z
_platon_squeeze_void_volume
_platon_squeeze_void_count_electrons
_platon_squeeze_void_content
1 0.071 0.000 0.500 2401 577 ' '
2 -0.172 0.500 0.000 2401 577 ' '
